data_4103905
loop_
_publ_author_name
'Ken Albrecht'
'Kimihisa Yamamoto'

_publ_section_title
;
 Dendritic Structure Having a Potential Gradient: New Synthesis and
 Properties of Carbazole Dendrimers
;
_journal_name_full 'Journal of the American Chemical Society'
_journal_page_first 2244
_journal_page_last 2251
_journal_paper_doi 10.1021/ja807312e
_journal_volume 131
_journal_year 2009
_chemical_formula_moiety 'C38 H25 Cl3 N2 O '
_chemical_formula_sum 'C38 H25 Cl3 N2 O'
_chemical_formula_weight 631.99
_space_group_IT_number 33
_symmetry_cell_setting orthorhombic
_symmetry_Int_Tables_number 33
_symmetry_space_group_name_Hall 'P 2c -2n'
_symmetry_space_group_name_H-M 'P n a 21'
_cell_angle_alpha 90.0000
_cell_angle_beta 90.0000
_cell_angle_gamma 90.0000
_cell_formula_units_Z 4
_cell_length_a 8.79020(10)
_cell_length_b 45.7088(6)
_cell_length_c 7.60510(10)
_cell_measurement_reflns_used 16924
_cell_measurement_temperature 223.1
_cell_measurement_theta_max 68.2
_cell_measurement_theta_min 3.9
_cell_volume 3055.65(7)
_computing_cell_refinement PROCESS-AUTO
_computing_data_collection PROCESS-AUTO
_computing_data_reduction CrystalStructure
_computing_publication_material 'CrystalStructure 3.7.0'
_computing_structure_refinement CRYSTALS
_computing_structure_solution SIR92
_diffrn_detector_area_resol_mean 10.00
_diffrn_measured_fraction_theta_full 0.979
_diffrn_measured_fraction_theta_max 0.979
_diffrn_measurement_device_type 'Rigaku RAXIS-RAPID'
_diffrn_measurement_method \w
_diffrn_radiation_type 'Cu K\a'
_diffrn_radiation_wavelength 1.54187
_diffrn_reflns_av_R_equivalents 0.056
_diffrn_reflns_limit_h_max 10
_diffrn_reflns_limit_h_min -10
_diffrn_reflns_limit_k_max 54
_diffrn_reflns_limit_k_min -54
_diffrn_reflns_limit_l_max 8
_diffrn_reflns_limit_l_min -8
_diffrn_reflns_number 21731
_diffrn_reflns_theta_full 68.22
_diffrn_reflns_theta_max 68.22
_exptl_absorpt_coefficient_mu 2.985
_exptl_absorpt_correction_T_max 0.861
_exptl_absorpt_correction_T_min 0.774
_exptl_absorpt_correction_type numerical
_exptl_absorpt_process_details
;
    Higashi, T. (1999). Program for Absorption Correction.
    Rigaku Corporation, Tokyo, Japan.
;
_exptl_crystal_colour yellow
_exptl_crystal_density_diffrn 1.374
_exptl_crystal_density_method 'not measured'
_exptl_crystal_description block
_exptl_crystal_F_000 1304.00
_exptl_crystal_size_max 0.50
_exptl_crystal_size_mid 0.07
_exptl_crystal_size_min 0.05
_refine_diff_density_max 0.36
_refine_diff_density_min -0.21
_refine_ls_extinction_method none
_refine_ls_goodness_of_fit_ref 0.918
_refine_ls_hydrogen_treatment refall
_refine_ls_number_parameters 422
_refine_ls_number_reflns 1195
_refine_ls_R_factor_gt 0.0370
_refine_ls_shift/su_max 0.0000
_refine_ls_structure_factor_coef Fsqd
_refine_ls_weighting_details 'w = 1/[1.0000\s(Fo^2^)]/(4Fo^2^)'
_refine_ls_weighting_scheme calc
_refine_ls_wR_factor_ref 0.0346
_reflns_number_gt 1182
_reflns_number_total 2951
_reflns_threshold_expression F^2^>2.0\s(F^2^)
_cod_data_source_file ja807312e_si_002.cif
_cod_data_source_block '_G1on'
_cod_original_formula_sum 'C38 H25 Cl3 N2 O '
_cod_database_code 4103905

loop_
_symmetry_equiv_pos_site_id
_symmetry_equiv_pos_as_xyz
1 +X,+Y,+Z
2 1/2-X,1/2+Y,1/2+Z
3 1/2+X,1/2-Y,+Z
4 -X,-Y,1/2+Z

loop_
_atom_site_label
_atom_site_type_symbol
_atom_site_fract_x
_atom_site_fract_y
_atom_site_fract_z
_atom_site_U_iso_or_equiv
_atom_site_adp_type
_atom_site_occupancy
_atom_site_symmetry_multiplicity
_atom_site_calc_flag
_atom_site_refinement_flags
Cl(1) Cl 0.4402(2) 0.33577(5) 0.1173(4) 0.0789(10) Uani 1.00 1 d .
Cl(2) Cl 0.4847(3) 0.37718(6) -0.1603(4) 0.1015(13) Uani 1.00 1 d .
Cl(3) Cl 0.7237(3) 0.36631(6) 0.0829(5) 0.1073(13) Uani 1.00 1 d .
O(4) O 1.3692(6) 0.39567(12) 0.4212(8) 0.050(2) Uani 1.00 1 d .
N(5) N 0.8691(8) 0.31118(14) 0.7449(11) 0.032(2) Uani 1.00 1 d .
N(6) N 1.0776(9) 0.44442(14) -0.2902(9) 0.031(2) Uani 1.00 1 d .
C(7) C 1.2440(10) 0.38970(18) 0.3629(13) 0.030(3) Uani 1.00 1 d .
C(8) C 1.1428(10) 0.3683(2) 0.4473(12) 0.031(3) Uani 1.00 1 d .
C(9) C 0.9849(10) 0.37242(17) 0.4527(11) 0.029(3) Uani 1.00 1 d .
C(10) C 0.8949(9) 0.35365(17) 0.5485(10) 0.029(3) Uani 1.00 1 d .
C(11) C 0.9613(11) 0.33039(18) 0.6398(12) 0.030(3) Uani 1.00 1 d .
C(12) C 1.1176(9) 0.32601(17) 0.6322(11) 0.031(3) Uani 1.00 1 d .
C(13) C 1.2106(9) 0.34525(16) 0.5410(10) 0.030(3) Uani 1.00 1 d .
C(14) C 0.9054(11) 0.30227(19) 0.9177(14) 0.032(3) Uani 1.00 1 d .
C(15) C 1.0315(11) 0.30858(18) 1.0201(13) 0.040(3) Uani 1.00 1 d .
C(16) C 1.0349(13) 0.29665(19) 1.1873(12) 0.048(4) Uani 1.00 1 d .
C(17) C 0.9183(13) 0.2794(2) 1.2525(14) 0.059(4) Uani 1.00 1 d .
C(18) C 0.7896(12) 0.27432(19) 1.1535(14) 0.045(3) Uani 1.00 1 d .
C(19) C 0.7832(12) 0.2853(2) 0.9853(14) 0.035(3) Uani 1.00 1 d .
C(20) C 0.6696(11) 0.28431(19) 0.8486(16) 0.037(3) Uani 1.00 1 d .
C(21) C 0.5286(11) 0.27022(18) 0.8373(15) 0.049(4) Uani 1.00 1 d .
C(22) C 0.4439(11) 0.2724(2) 0.6846(13) 0.051(4) Uani 1.00 1 d .
C(23) C 0.4993(10) 0.28822(18) 0.5368(16) 0.054(4) Uani 1.00 1 d .
C(24) C 0.6385(11) 0.30267(18) 0.5505(14) 0.045(3) Uani 1.00 1 d .
C(25) C 0.7237(13) 0.3007(2) 0.7049(14) 0.041(4) Uani 1.00 1 d .
C(26) C 1.1948(9) 0.4043(2) 0.1959(11) 0.032(3) Uani 1.00 1 d .
C(27) C 1.1102(9) 0.38942(17) 0.0689(13) 0.033(3) Uani 1.00 1 d .
C(28) C 1.0751(9) 0.40212(18) -0.0950(11) 0.035(3) Uani 1.00 1 d .
C(29) C 1.1191(10) 0.43104(19) -0.1250(12) 0.033(3) Uani 1.00 1 d .
C(30) C 1.1968(10) 0.4467(2) 0.0029(11) 0.039(3) Uani 1.00 1 d .
C(31) C 1.2395(9) 0.43295(17) 0.1567(11) 0.030(3) Uani 1.00 1 d .
C(32) C 0.9372(11) 0.44198(18) -0.3768(13) 0.031(3) Uani 1.00 1 d .
C(33) C 0.8074(10) 0.42685(16) -0.3331(11) 0.034(3) Uani 1.00 1 d .
C(34) C 0.6868(9) 0.42850(18) -0.4485(12) 0.040(3) Uani 1.00 1 d .
C(35) C 0.6952(11) 0.44528(19) -0.6030(14) 0.053(4) Uani 1.00 1 d .
C(36) C 0.8201(11) 0.46096(19) -0.6409(14) 0.044(3) Uani 1.00 1 d .
C(37) C 0.9442(11) 0.4602(2) -0.5296(13) 0.037(3) Uani 1.00 1 d .
C(38) C 1.0919(10) 0.47488(19) -0.5246(13) 0.032(3) Uani 1.00 1 d P
C(39) C 1.1570(10) 0.49639(18) -0.6359(12) 0.040(3) Uani 1.00 1 d .
C(40) C 1.3047(10) 0.50437(18) -0.6033(12) 0.043(3) Uani 1.00 1 d .
C(41) C 1.3907(10) 0.49255(18) -0.4676(12) 0.040(3) Uani 1.00 1 d .
C(42) C 1.3250(10) 0.47214(17) -0.3554(12) 0.038(3) Uani 1.00 1 d .
C(43) C 1.1746(11) 0.46374(18) -0.3807(13) 0.032(3) Uani 1.00 1 d .
C(44) C 0.5336(9) 0.3690(2) 0.0591(14) 0.075(4) Uani 1.00 1 d .
H(9) H 0.9407 0.3874 0.3829 0.034 Uiso 1.00 1 c R
H(10) H 0.7881 0.3567 0.5541 0.035 Uiso 1.00 1 c R
H(12) H 1.1613 0.3094 0.6874 0.037 Uiso 1.00 1 c R
H(13) H 1.3182 0.3433 0.5437 0.036 Uiso 1.00 1 c R
H(15) H 1.1129 0.3198 0.9733 0.048 Uiso 1.00 1 c R
H(16) H 1.1193 0.3011 1.2605 0.057 Uiso 1.00 1 c R
H(17) H 0.9251 0.2709 1.3663 0.071 Uiso 1.00 1 c R
H(18) H 0.7061 0.2635 1.1989 0.054 Uiso 1.00 1 c R
H(21) H 0.4903 0.2598 0.9359 0.059 Uiso 1.00 1 c R
H(22) H 0.3498 0.2623 0.6780 0.061 Uiso 1.00 1 c R
H(23) H 0.4385 0.2891 0.4337 0.065 Uiso 1.00 1 c R
H(24) H 0.6769 0.3135 0.4535 0.054 Uiso 1.00 1 c R
H(27) H 1.0760 0.3703 0.0975 0.040 Uiso 1.00 1 c R
H(28) H 1.0242 0.3912 -0.1835 0.042 Uiso 1.00 1 c R
H(30) H 1.2237 0.4664 -0.0195 0.047 Uiso 1.00 1 c R
H(31) H 1.3002 0.4430 0.2408 0.036 Uiso 1.00 1 c R
H(33) H 0.8041 0.4151 -0.2302 0.041 Uiso 1.00 1 c R
H(34) H 0.5957 0.4184 -0.4199 0.047 Uiso 1.00 1 c R
H(35) H 0.6100 0.4457 -0.6798 0.064 Uiso 1.00 1 c R
H(36) H 0.8262 0.4725 -0.7444 0.052 Uiso 1.00 1 c R
H(39) H 1.1015 0.5044 -0.7318 0.048 Uiso 1.00 1 c R
H(40) H 1.3489 0.5196 -0.6712 0.051 Uiso 1.00 1 c R
H(41) H 1.4941 0.4983 -0.4556 0.048 Uiso 1.00 1 c R
H(42) H 1.3829 0.4641 -0.2617 0.046 Uiso 1.00 1 c R
H(44) H 0.4982 0.3842 0.1338 0.090 Uiso 1.00 1 c R

loop_
_atom_site_aniso_label
_atom_site_aniso_U_11
_atom_site_aniso_U_22
_atom_site_aniso_U_33
_atom_site_aniso_U_12
_atom_site_aniso_U_13
_atom_site_aniso_U_23
Cl(1) 0.073(2) 0.0583(18) 0.105(2) 0.0010(16) 0.018(2) 0.007(2)
Cl(2) 0.068(2) 0.170(3) 0.066(2) -0.014(2) -0.004(2) 0.034(2)
Cl(3) 0.055(2) 0.150(2) 0.116(3) -0.006(2) -0.016(2) -0.012(2)
O(4) 0.037(4) 0.059(4) 0.055(5) -0.016(3) -0.019(4) 0.013(4)
N(5) 0.024(5) 0.035(5) 0.038(6) -0.006(4) -0.001(5) 0.003(4)
N(6) 0.039(6) 0.033(5) 0.022(5) 0.013(4) 0.004(5) 0.006(4)
C(7) 0.036(7) 0.024(5) 0.029(6) -0.001(5) 0.001(6) -0.005(5)
C(8) 0.024(6) 0.042(6) 0.027(6) -0.012(5) 0.003(5) -0.001(5)
C(9) 0.044(7) 0.024(5) 0.018(6) -0.005(5) -0.000(5) 0.004(5)
C(10) 0.021(6) 0.032(5) 0.035(6) 0.003(4) -0.001(5) -0.012(5)
C(11) 0.039(7) 0.022(5) 0.029(7) -0.010(5) -0.006(6) -0.004(5)
C(12) 0.031(6) 0.032(6) 0.031(7) 0.000(4) 0.001(6) -0.001(5)
C(13) 0.022(6) 0.033(6) 0.036(6) 0.001(4) 0.001(6) 0.007(5)
C(14) 0.041(8) 0.018(5) 0.036(8) 0.010(6) 0.007(6) 0.005(5)
C(15) 0.047(8) 0.028(6) 0.046(8) -0.003(5) 0.004(7) 0.007(6)
C(16) 0.067(10) 0.040(7) 0.036(8) 0.013(6) -0.006(8) -0.008(6)
C(17) 0.083(10) 0.044(7) 0.050(9) 0.030(7) 0.021(8) 0.019(6)
C(18) 0.051(8) 0.041(6) 0.045(8) 0.009(6) 0.008(7) 0.016(6)
C(19) 0.038(8) 0.027(6) 0.039(8) -0.004(5) 0.007(7) -0.005(6)
C(20) 0.033(7) 0.021(5) 0.057(8) -0.003(5) 0.018(8) -0.007(6)
C(21) 0.048(8) 0.025(6) 0.075(9) 0.004(6) 0.027(8) 0.006(7)
C(22) 0.038(7) 0.039(7) 0.074(10) 0.004(6) 0.015(8) 0.008(7)
C(23) 0.030(7) 0.042(7) 0.090(10) -0.005(5) -0.004(7) -0.015(7)
C(24) 0.053(8) 0.027(6) 0.055(8) 0.003(5) 0.018(7) 0.007(6)
C(25) 0.056(9) 0.015(5) 0.053(9) -0.007(6) 0.013(8) -0.007(6)
C(26) 0.016(5) 0.037(6) 0.042(7) -0.001(5) -0.010(5) -0.010(6)
C(27) 0.019(6) 0.029(6) 0.052(7) -0.005(4) 0.003(6) 0.001(6)
C(28) 0.026(6) 0.035(6) 0.044(8) -0.006(5) -0.003(6) -0.009(6)
C(29) 0.029(6) 0.038(6) 0.031(7) 0.002(5) 0.000(6) -0.001(6)
C(30) 0.045(7) 0.043(7) 0.029(7) -0.004(5) -0.002(6) 0.002(6)
C(31) 0.031(6) 0.035(6) 0.023(6) -0.007(5) 0.005(5) -0.010(5)
C(32) 0.034(6) 0.035(6) 0.024(6) 0.011(5) -0.006(6) 0.002(6)
C(33) 0.031(6) 0.029(5) 0.044(7) -0.002(5) -0.000(6) 0.008(5)
C(34) 0.024(6) 0.043(7) 0.051(7) 0.003(5) -0.013(7) -0.007(6)
C(35) 0.040(8) 0.059(8) 0.060(9) 0.007(6) -0.012(7) -0.004(7)
C(36) 0.050(7) 0.044(7) 0.037(7) 0.009(6) -0.020(7) 0.005(6)
C(37) 0.033(7) 0.037(6) 0.041(7) 0.008(6) 0.008(7) -0.007(6)
C(38) 0.027(7) 0.031(5) 0.038(7) 0.013(5) 0.004(6) -0.000(5)
C(39) 0.052(7) 0.039(6) 0.030(7) 0.001(5) 0.006(6) 0.001(6)
C(40) 0.055(8) 0.031(6) 0.041(8) -0.009(6) 0.019(7) 0.016(6)
C(41) 0.044(7) 0.033(6) 0.043(7) -0.007(5) 0.013(6) 0.006(5)
C(42) 0.037(6) 0.045(6) 0.033(7) -0.004(5) 0.003(6) 0.003(6)
C(43) 0.039(7) 0.026(5) 0.033(7) -0.002(5) 0.007(7) 0.006(6)
C(44) 0.035(7) 0.113(10) 0.076(9) 0.011(7) 0.013(7) 0.004(8)

loop_
_atom_type_symbol
_atom_type_description
_atom_type_scat_dispersion_real
_atom_type_scat_dispersion_imag
_atom_type_scat_source
C C 0.018 0.009
;
International Tables for Crystallography
(1992, Vol. C, Tables 4.2.6.8 and 6.1.1.4)
;
H H 0.000 0.000
;
International Tables for Crystallography
(1992, Vol. C, Table 6.1.1.4)
;
N N 0.031 0.018
;
International Tables for Crystallography
(1992, Vol. C, Tables 4.2.6.8 and 6.1.1.4)
;
O O 0.049 0.032
;
International Tables for Crystallography
(1992, Vol. C, Tables 4.2.6.8 and 6.1.1.4)
;
Cl Cl 0.364 0.702
;
International Tables for Crystallography
(1992, Vol. C, Tables 4.2.6.8 and 6.1.1.4)
;

loop_
_geom_angle_atom_site_label_1
_geom_angle_atom_site_label_2
_geom_angle_atom_site_label_3
_geom_angle
C(11) N(5) C(14) 124.5(7)
C(11) N(5) C(25) 127.1(8)
C(14) N(5) C(25) 108.0(7)
C(29) N(6) C(32) 126.6(7)
C(29) N(6) C(43) 122.5(7)
C(32) N(6) C(43) 110.7(7)
O(4) C(7) C(8) 122.5(8)
O(4) C(7) C(26) 118.0(8)
C(8) C(7) C(26) 119.5(7)
C(7) C(8) C(9) 121.4(8)
C(7) C(8) C(13) 117.7(8)
C(9) C(8) C(13) 120.4(8)
C(8) C(9) C(10) 120.1(7)
C(9) C(10) C(11) 119.8(8)
N(5) C(11) C(10) 120.4(8)
N(5) C(11) C(12) 119.5(7)
C(10) C(11) C(12) 120.1(8)
C(11) C(12) C(13) 120.8(7)
C(8) C(13) C(12) 118.6(7)
N(5) C(14) C(15) 130.1(8)
N(5) C(14) C(19) 108.9(8)
C(15) C(14) C(19) 121.0(9)
C(14) C(15) C(16) 116.8(9)
C(15) C(16) C(17) 122.5(9)
C(16) C(17) C(18) 120.5(9)
C(17) C(18) C(19) 118.7(9)
C(14) C(19) C(18) 120.3(9)
C(14) C(19) C(20) 106.2(9)
C(18) C(19) C(20) 133.4(10)
C(19) C(20) C(21) 132.2(10)
C(19) C(20) C(25) 108.0(8)
C(21) C(20) C(25) 119.8(10)
C(20) C(21) C(22) 119.7(9)
C(21) C(22) C(23) 121.1(9)
C(22) C(23) C(24) 118.8(10)
C(23) C(24) C(25) 120.2(9)
N(5) C(25) C(20) 108.8(9)
N(5) C(25) C(24) 130.6(9)
C(20) C(25) C(24) 120.4(9)
C(7) C(26) C(27) 121.5(7)
C(7) C(26) C(31) 121.1(7)
C(27) C(26) C(31) 117.3(8)
C(26) C(27) C(28) 121.8(7)
C(27) C(28) C(29) 118.3(7)
N(6) C(29) C(28) 118.2(7)
N(6) C(29) C(30) 121.1(7)
C(28) C(29) C(30) 120.6(8)
C(29) C(30) C(31) 119.7(8)
C(26) C(31) C(30) 121.9(8)
N(6) C(32) C(33) 131.0(8)
N(6) C(32) C(37) 107.2(8)
C(33) C(32) C(37) 121.7(9)
C(32) C(33) C(34) 117.2(8)
C(33) C(34) C(35) 121.4(8)
C(34) C(35) C(36) 120.9(9)
C(35) C(36) C(37) 120.1(9)
C(32) C(37) C(36) 118.5(8)
C(32) C(37) C(38) 106.5(8)
C(36) C(37) C(38) 135.0(9)
C(37) C(38) C(39) 131.3(8)
C(37) C(38) C(43) 108.3(8)
C(39) C(38) C(43) 120.4(8)
C(38) C(39) C(40) 117.3(8)
C(39) C(40) C(41) 123.1(8)
C(40) C(41) C(42) 119.4(8)
C(41) C(42) C(43) 119.7(8)
N(6) C(43) C(38) 107.1(8)
N(6) C(43) C(42) 133.0(8)
C(38) C(43) C(42) 119.9(8)
Cl(1) C(44) Cl(2) 107.6(5)
Cl(1) C(44) Cl(3) 111.5(5)
Cl(2) C(44) Cl(3) 111.1(5)
C(8) C(9) H(9) 119.1
C(10) C(9) H(9) 120.7
C(9) C(10) H(10) 120.0
C(11) C(10) H(10) 120.2
C(11) C(12) H(12) 119.8
C(13) C(12) H(12) 119.3
C(8) C(13) H(13) 120.3
C(12) C(13) H(13) 121.1
C(14) C(15) H(15) 120.3
C(16) C(15) H(15) 122.8
C(15) C(16) H(16) 118.1
C(17) C(16) H(16) 119.4
C(16) C(17) H(17) 120.7
C(18) C(17) H(17) 118.8
C(17) C(18) H(18) 121.6
C(19) C(18) H(18) 119.7
C(20) C(21) H(21) 119.7
C(22) C(21) H(21) 120.6
C(21) C(22) H(22) 118.6
C(23) C(22) H(22) 120.3
C(22) C(23) H(23) 118.8
C(24) C(23) H(23) 122.3
C(23) C(24) H(24) 120.0
C(25) C(24) H(24) 119.8
C(26) C(27) H(27) 117.3
C(28) C(27) H(27) 120.9
C(27) C(28) H(28) 120.9
C(29) C(28) H(28) 120.8
C(29) C(30) H(30) 119.2
C(31) C(30) H(30) 121.1
C(26) C(31) H(31) 117.7
C(30) C(31) H(31) 120.3
C(32) C(33) H(33) 120.6
C(34) C(33) H(33) 122.1
C(33) C(34) H(34) 118.4
C(35) C(34) H(34) 120.1
C(34) C(35) H(35) 118.9
C(36) C(35) H(35) 120.1
C(35) C(36) H(36) 121.4
C(37) C(36) H(36) 118.5
C(38) C(39) H(39) 121.1
C(40) C(39) H(39) 121.5
C(39) C(40) H(40) 118.9
C(41) C(40) H(40) 117.8
C(40) C(41) H(41) 119.0
C(42) C(41) H(41) 121.6
C(41) C(42) H(42) 119.9
C(43) C(42) H(42) 120.4
Cl(1) C(44) H(44) 108.9
Cl(2) C(44) H(44) 109.3
Cl(3) C(44) H(44) 108.3

loop_
_geom_bond_atom_site_label_1
_geom_bond_atom_site_label_2
_geom_bond_distance
Cl(1) C(44) 1.783(9)
Cl(2) C(44) 1.763(11)
Cl(3) C(44) 1.685(9)
O(4) C(7) 1.218(11)
N(5) C(11) 1.437(11)
N(5) C(14) 1.413(13)
N(5) C(25) 1.399(13)
N(6) C(29) 1.444(11)
N(6) C(32) 1.403(13)
N(6) C(43) 1.407(11)
C(7) C(8) 1.470(12)
C(7) C(26) 1.499(13)
C(8) C(9) 1.402(13)
C(8) C(13) 1.403(12)
C(9) C(10) 1.376(11)
C(10) C(11) 1.397(11)
C(11) C(12) 1.389(13)
C(12) C(13) 1.387(11)
C(14) C(15) 1.385(14)
C(14) C(19) 1.421(14)
C(15) C(16) 1.384(13)
C(16) C(17) 1.385(15)
C(17) C(18) 1.378(15)
C(18) C(19) 1.375(14)
C(19) C(20) 1.442(15)
C(20) C(21) 1.400(13)
C(20) C(25) 1.408(15)
C(21) C(22) 1.382(15)
C(22) C(23) 1.422(14)
C(23) C(24) 1.395(13)
C(24) C(25) 1.395(15)
C(26) C(27) 1.396(12)
C(26) C(31) 1.399(12)
C(27) C(28) 1.409(13)
C(28) C(29) 1.396(12)
C(29) C(30) 1.386(13)
C(30) C(31) 1.380(12)
C(32) C(33) 1.375(13)
C(32) C(37) 1.433(13)
C(33) C(34) 1.379(12)
C(34) C(35) 1.405(14)
C(35) C(36) 1.342(13)
C(36) C(37) 1.381(14)
C(37) C(38) 1.461(13)
C(38) C(39) 1.418(12)
C(38) C(43) 1.409(13)
C(39) C(40) 1.371(13)
C(40) C(41) 1.389(13)
C(41) C(42) 1.390(12)
C(42) C(43) 1.390(13)
C(9) H(9) 0.950
C(10) H(10) 0.950
C(12) H(12) 0.950
C(13) H(13) 0.950
C(15) H(15) 0.950
C(16) H(16) 0.950
C(17) H(17) 0.950
C(18) H(18) 0.950
C(21) H(21) 0.950
C(22) H(22) 0.950
C(23) H(23) 0.950
C(24) H(24) 0.950
C(27) H(27) 0.950
C(28) H(28) 0.950
C(30) H(30) 0.950
C(31) H(31) 0.950
C(33) H(33) 0.950
C(34) H(34) 0.950
C(35) H(35) 0.950
C(36) H(36) 0.950
C(39) H(39) 0.950
C(40) H(40) 0.950
C(41) H(41) 0.950
C(42) H(42) 0.950
C(44) H(44) 0.950

loop_
_geom_contact_atom_site_label_1
_geom_contact_atom_site_label_2
_geom_contact_distance
_geom_contact_site_symmetry_2
Cl(1) C(7) 3.541(9) 45501
Cl(2) O(4) 3.446(7) 45401
Cl(3) C(14) 3.563(9) 55401
Cl(3) C(27) 3.559(8) .
O(4) Cl(2) 3.446(7) 65601
O(4) C(34) 3.321(10) 65601
O(4) C(44) 3.340(11) 65501
N(6) C(39) 3.598(11) 76504
C(7) Cl(1) 3.541(9) 65501
C(7) C(44) 3.566(13) 65501
C(9) C(32) 3.459(11) 55601
C(9) C(33) 3.358(11) 55601
C(10) C(33) 3.549(10) 55601
C(14) Cl(3) 3.563(9) 55601
C(14) C(21) 3.539(12) 55503
C(17) C(24) 3.510(15) 55601
C(18) C(24) 3.544(14) 55601
C(19) C(21) 3.517(13) 55503
C(21) C(14) 3.539(12) 45503
C(21) C(19) 3.517(13) 45503
C(24) C(17) 3.510(15) 55401
C(24) C(18) 3.544(14) 55401
C(26) C(44) 3.543(12) 65501
C(27) Cl(3) 3.559(8) .
C(30) C(39) 3.583(12) 55601
C(31) C(38) 3.351(12) 55601
C(31) C(39) 3.379(11) 55601
C(32) C(9) 3.459(11) 55401
C(32) C(39) 3.461(12) 76504
C(33) C(9) 3.358(11) 55401
C(33) C(10) 3.549(10) 55401
C(34) O(4) 3.321(10) 45401
C(35) C(41) 3.591(13) 45501
C(38) C(31) 3.351(12) 55401
C(39) N(6) 3.598(11) 76404
C(39) C(30) 3.583(12) 55401
C(39) C(31) 3.379(11) 55401
C(39) C(32) 3.461(12) 76404
C(41) C(35) 3.591(13) 65501
C(44) O(4) 3.340(11) 45501
C(44) C(7) 3.566(13) 45501
C(44) C(26) 3.543(12) 45501
Cl(1) H(13) 3.433 45501
Cl(1) H(15) 3.163 45401
Cl(1) H(16) 3.414 45401
Cl(1) H(23) 3.215 .
Cl(1) H(24) 3.450 .
Cl(1) H(27) 3.572 45501
Cl(2) H(10) 3.565 55401
Cl(2) H(13) 3.100 45401
Cl(2) H(33) 3.342 .
Cl(2) H(34) 2.898 .
Cl(3) H(9) 3.126 .
Cl(3) H(27) 3.104 .
Cl(3) H(28) 3.518 .
Cl(3) H(33) 3.338 .
O(4) H(34) 2.549 65601
O(4) H(35) 3.210 65601
O(4) H(44) 2.517 65501
N(5) H(17) 3.452 55401
N(5) H(22) 3.399 55503
N(6) H(39) 2.856 76504
C(7) H(44) 2.844 65501
C(8) H(16) 3.390 55401
C(8) H(28) 3.174 55601
C(9) H(28) 2.917 55601
C(9) H(33) 3.485 55601
C(10) H(28) 2.897 55601
C(10) H(33) 3.370 55601
C(11) H(16) 3.470 55401
C(11) H(17) 3.437 55401
C(11) H(28) 3.137 55601
C(12) H(16) 3.048 55401
C(12) H(22) 3.575 65501
C(12) H(28) 3.394 55601
C(13) H(16) 3.044 55401
C(13) H(23) 3.356 65501
C(13) H(28) 3.389 55601
C(14) H(21) 2.937 55503
C(14) H(22) 3.502 55503
C(15) H(21) 3.211 55503
C(15) H(27) 2.908 55601
C(16) H(18) 3.136 55503
C(16) H(21) 3.236 55503
C(16) H(27) 3.454 55601
C(17) H(18) 3.226 55503
C(17) H(21) 3.067 55503
C(17) H(23) 3.425 55603
C(17) H(24) 3.044 55601
C(18) H(21) 2.878 55503
C(18) H(24) 3.064 55601
C(19) H(21) 2.777 55503
C(19) H(22) 3.246 55503
C(20) H(21) 3.529 55503
C(20) H(22) 2.953 55503
C(21) H(22) 3.412 55503
C(22) H(12) 3.005 45501
C(22) H(13) 3.587 45501
C(22) H(17) 3.132 45403
C(23) H(12) 3.327 45501
C(23) H(13) 2.979 45501
C(23) H(17) 3.069 45403
C(23) H(18) 3.345 55401
C(24) H(13) 3.374 45501
C(24) H(17) 3.227 55401
C(24) H(18) 3.273 55401
C(25) H(17) 3.408 55401
C(25) H(22) 3.090 55503
C(26) H(44) 2.859 65501
C(27) H(15) 3.264 55401
C(27) H(44) 3.454 65501
C(30) H(39) 3.425 55601
C(31) H(35) 3.534 65601
C(31) H(39) 3.584 55601
C(31) H(44) 3.187 65501
C(32) H(9) 3.093 55401
C(32) H(39) 2.711 76504
C(32) H(40) 3.442 76504
C(33) H(9) 3.048 55401
C(33) H(10) 3.323 55401
C(33) H(39) 3.335 76504
C(33) H(40) 3.065 76504
C(34) H(9) 3.187 55401
C(34) H(10) 3.400 55401
C(34) H(40) 3.189 76504
C(34) H(42) 3.435 45501
C(35) H(9) 3.415 55401
C(35) H(41) 3.201 45501
C(36) H(9) 3.530 55401
C(36) H(30) 3.466 76404
C(36) H(39) 3.559 76504
C(37) H(9) 3.396 55401
C(37) H(39) 2.812 76504
C(38) H(31) 2.944 55401
C(38) H(36) 3.292 76504
C(38) H(39) 2.958 76504
C(39) H(30) 3.275 55401
C(39) H(31) 2.903 55401
C(39) H(36) 3.303 76504
C(40) H(31) 3.047 55401
C(40) H(36) 3.145 76504
C(40) H(41) 3.212 86404
C(40) H(42) 3.327 86404
C(41) H(31) 3.270 55401
C(41) H(35) 3.302 65501
C(41) H(35) 3.571 76504
C(41) H(36) 3.011 76504
C(41) H(40) 3.260 86504
C(41) H(42) 3.590 86404
C(42) H(31) 3.356 55401
C(42) H(34) 3.456 65501
C(42) H(36) 2.980 76504
C(42) H(40) 3.213 86504
C(43) H(31) 3.226 55401
C(43) H(36) 3.093 76504
C(43) H(39) 3.050 76504
H(9) Cl(3) 3.126 .
H(9) C(32) 3.093 55601
H(9) C(33) 3.048 55601
H(9) C(34) 3.187 55601
H(9) C(35) 3.415 55601
H(9) C(36) 3.530 55601
H(9) C(37) 3.396 55601
H(9) H(28) 3.383 55601
H(9) H(33) 3.421 55601
H(10) Cl(2) 3.565 55601
H(10) C(33) 3.323 55601
H(10) C(34) 3.400 55601
H(10) H(28) 3.283 55601
H(10) H(33) 3.135 55601
H(10) H(34) 3.293 55601
H(12) C(22) 3.005 65501
H(12) C(23) 3.327 65501
H(12) H(16) 3.289 55401
H(12) H(22) 2.718 65501
H(12) H(23) 3.243 65501
H(13) Cl(1) 3.433 65501
H(13) Cl(2) 3.100 65601
H(13) C(22) 3.587 65501
H(13) C(23) 2.979 65501
H(13) C(24) 3.374 65501
H(13) H(16) 3.378 55401
H(13) H(23) 2.820 65501
H(13) H(24) 3.503 65501
H(15) Cl(1) 3.163 65601
H(15) C(27) 3.264 55601
H(15) H(27) 2.514 55601
H(15) H(28) 3.561 55601
H(16) Cl(1) 3.414 65601
H(16) C(8) 3.390 55601
H(16) C(11) 3.470 55601
H(16) C(12) 3.048 55601
H(16) C(13) 3.044 55601
H(16) H(12) 3.289 55601
H(16) H(13) 3.378 55601
H(16) H(18) 3.085 55503
H(16) H(23) 3.147 65601
H(16) H(27) 3.419 55601
H(17) N(5) 3.452 55601
H(17) C(11) 3.437 55601
H(17) C(22) 3.132 55603
H(17) C(23) 3.069 55603
H(17) C(24) 3.227 55601
H(17) C(25) 3.408 55601
H(17) H(18) 3.194 55503
H(17) H(22) 2.891 55603
H(17) H(23) 2.794 55603
H(17) H(24) 2.997 55601
H(18) C(16) 3.136 45503
H(18) C(17) 3.226 45503
H(18) C(23) 3.345 55601
H(18) C(24) 3.273 55601
H(18) H(16) 3.085 45503
H(18) H(17) 3.194 45503
H(18) H(21) 3.373 55503
H(18) H(23) 3.177 55601
H(18) H(24) 3.006 55601
H(21) C(14) 2.937 45503
H(21) C(15) 3.211 45503
H(21) C(16) 3.236 45503
H(21) C(17) 3.067 45503
H(21) C(18) 2.878 45503
H(21) C(19) 2.777 45503
H(21) C(20) 3.529 45503
H(21) H(18) 3.373 45503
H(22) N(5) 3.399 45503
H(22) C(12) 3.575 45501
H(22) C(14) 3.502 45503
H(22) C(19) 3.246 45503
H(22) C(20) 2.953 45503
H(22) C(21) 3.412 45503
H(22) C(25) 3.090 45503
H(22) H(12) 2.718 45501
H(22) H(17) 2.891 45403
H(23) Cl(1) 3.215 .
H(23) C(13) 3.356 45501
H(23) C(17) 3.425 45403
H(23) H(12) 3.243 45501
H(23) H(13) 2.820 45501
H(23) H(16) 3.147 45401
H(23) H(17) 2.794 45403
H(23) H(18) 3.177 55401
H(24) Cl(1) 3.450 .
H(24) C(17) 3.044 55401
H(24) C(18) 3.064 55401
H(24) H(13) 3.503 45501
H(24) H(17) 2.997 55401
H(24) H(18) 3.006 55401
H(27) Cl(1) 3.572 65501
H(27) Cl(3) 3.104 .
H(27) C(15) 2.908 55401
H(27) C(16) 3.454 55401
H(27) H(15) 2.514 55401
H(27) H(16) 3.419 55401
H(28) Cl(3) 3.518 .
H(28) C(8) 3.174 55401
H(28) C(9) 2.917 55401
H(28) C(10) 2.897 55401
H(28) C(11) 3.137 55401
H(28) C(12) 3.394 55401
H(28) C(13) 3.389 55401
H(28) H(9) 3.383 55401
H(28) H(10) 3.283 55401
H(28) H(15) 3.561 55401
H(30) C(36) 3.466 76504
H(30) C(39) 3.275 55601
H(30) H(36) 3.303 76504
H(30) H(39) 2.991 55601
H(30) H(39) 3.544 76504
H(30) H(41) 2.998 86504
H(31) C(38) 2.944 55601
H(31) C(39) 2.903 55601
H(31) C(40) 3.047 55601
H(31) C(41) 3.270 55601
H(31) C(42) 3.356 55601
H(31) C(43) 3.226 55601
H(31) H(35) 2.792 65601
H(31) H(39) 3.312 55601
H(31) H(40) 3.592 55601
H(31) H(41) 3.566 86504
H(31) H(44) 3.301 65501
H(33) Cl(2) 3.342 .
H(33) Cl(3) 3.338 .
H(33) C(9) 3.485 55401
H(33) C(10) 3.370 55401
H(33) H(9) 3.421 55401
H(33) H(10) 3.135 55401
H(33) H(40) 3.305 76504
H(34) Cl(2) 2.898 .
H(34) O(4) 2.549 45401
H(34) C(42) 3.456 45501
H(34) H(10) 3.293 55401
H(34) H(40) 3.443 76504
H(34) H(42) 3.051 45501
H(35) O(4) 3.210 45401
H(35) C(31) 3.534 45401
H(35) C(41) 3.302 45501
H(35) C(41) 3.571 76404
H(35) H(31) 2.792 45401
H(35) H(41) 3.117 45501
H(35) H(41) 3.434 76404
H(35) H(44) 3.298 55401
H(36) C(38) 3.292 76404
H(36) C(39) 3.303 76404
H(36) C(40) 3.145 76404
H(36) C(41) 3.011 76404
H(36) C(42) 2.980 76404
H(36) C(43) 3.093 76404
H(36) H(30) 3.303 76404
H(36) H(41) 3.506 76404
H(36) H(42) 3.435 76404
H(39) N(6) 2.856 76404
H(39) C(30) 3.425 55401
H(39) C(31) 3.584 55401
H(39) C(32) 2.711 76404
H(39) C(33) 3.335 76404
H(39) C(36) 3.559 76404
H(39) C(37) 2.812 76404
H(39) C(38) 2.958 76404
H(39) C(43) 3.050 76404
H(39) H(30) 2.991 55401
H(39) H(30) 3.544 76404
H(39) H(31) 3.312 55401
H(40) C(32) 3.442 76404
H(40) C(33) 3.065 76404
H(40) C(34) 3.189 76404
H(40) C(41) 3.260 86404
H(40) C(42) 3.213 86404
H(40) H(31) 3.592 55401
H(40) H(33) 3.305 76404
H(40) H(34) 3.443 76404
H(40) H(41) 2.693 86404
H(40) H(42) 2.567 86404
H(41) C(35) 3.201 65501
H(41) C(40) 3.212 86504
H(41) H(30) 2.998 86404
H(41) H(31) 3.566 86404
H(41) H(35) 3.117 65501
H(41) H(35) 3.434 76504
H(41) H(36) 3.506 76504
H(41) H(40) 2.693 86504
H(41) H(42) 3.090 86404
H(42) C(34) 3.435 65501
H(42) C(40) 3.327 86504
H(42) C(41) 3.590 86504
H(42) H(34) 3.051 65501
H(42) H(36) 3.435 76504
H(42) H(40) 2.567 86504
H(42) H(41) 3.090 86504
H(44) O(4) 2.517 45501
H(44) C(7) 2.844 45501
H(44) C(26) 2.859 45501
H(44) C(27) 3.454 45501
H(44) C(31) 3.187 45501
H(44) H(31) 3.301 45501
H(44) H(35) 3.298 55601

loop_
_geom_torsion_atom_site_label_1
_geom_torsion_atom_site_label_2
_geom_torsion_atom_site_label_3
_geom_torsion_atom_site_label_4
_geom_torsion
C(11) N(5) C(14) C(15) -2.1(15)
C(11) N(5) C(14) C(19) 175.4(7)
C(14) N(5) C(11) C(10) -133.5(9)
C(14) N(5) C(11) C(12) 45.3(12)
C(11) N(5) C(25) C(20) -175.6(8)
C(11) N(5) C(25) C(24) 8.8(15)
C(25) N(5) C(11) C(10) 39.1(13)
C(25) N(5) C(11) C(12) -142.2(9)
C(14) N(5) C(25) C(20) -2.1(10)
C(14) N(5) C(25) C(24) -177.6(9)
C(25) N(5) C(14) C(15) -175.8(9)
C(25) N(5) C(14) C(19) 1.6(10)
C(29) N(6) C(32) C(33) -0.8(15)
C(29) N(6) C(32) C(37) 176.5(7)
C(32) N(6) C(29) C(28) 42.1(12)
C(32) N(6) C(29) C(30) -136.1(9)
C(29) N(6) C(43) C(38) -173.8(7)
C(29) N(6) C(43) C(42) 7.9(14)
C(43) N(6) C(29) C(28) -142.3(8)
C(43) N(6) C(29) C(30) 39.5(12)
C(32) N(6) C(43) C(38) 2.5(9)
C(32) N(6) C(43) C(42) -175.8(9)
C(43) N(6) C(32) C(33) -176.8(9)
C(43) N(6) C(32) C(37) 0.4(9)
O(4) C(7) C(8) C(9) 142.9(9)
O(4) C(7) C(8) C(13) -29.5(13)
O(4) C(7) C(26) C(27) 142.5(8)
O(4) C(7) C(26) C(31) -33.8(12)
C(8) C(7) C(26) C(27) -35.7(12)
C(8) C(7) C(26) C(31) 148.0(8)
C(26) C(7) C(8) C(9) -39.0(12)
C(26) C(7) C(8) C(13) 148.6(8)
C(7) C(8) C(9) C(10) -173.1(8)
C(7) C(8) C(13) C(12) 175.4(8)
C(9) C(8) C(13) C(12) 2.8(12)
C(13) C(8) C(9) C(10) -0.9(13)
C(8) C(9) C(10) C(11) -0.2(9)
C(9) C(10) C(11) N(5) 178.0(7)
C(9) C(10) C(11) C(12) -0.8(12)
N(5) C(11) C(12) C(13) -175.9(7)
C(10) C(11) C(12) C(13) 2.8(13)
C(11) C(12) C(13) C(8) -3.8(12)
N(5) C(14) C(15) C(16) 179.7(8)
N(5) C(14) C(19) C(18) -179.1(8)
N(5) C(14) C(19) C(20) -0.5(10)
C(15) C(14) C(19) C(18) -1.4(14)
C(15) C(14) C(19) C(20) 177.2(8)
C(19) C(14) C(15) C(16) 2.5(13)
C(14) C(15) C(16) C(17) -0.6(13)
C(15) C(16) C(17) C(18) -2.6(15)
C(16) C(17) C(18) C(19) 3.7(14)
C(17) C(18) C(19) C(14) -1.8(14)
C(17) C(18) C(19) C(20) -179.9(8)
C(14) C(19) C(20) C(21) 177.6(10)
C(14) C(19) C(20) C(25) -0.8(10)
C(18) C(19) C(20) C(21) -4.1(19)
C(18) C(19) C(20) C(25) 177.5(10)
C(19) C(20) C(21) C(22) -177.9(9)
C(19) C(20) C(25) N(5) 1.8(10)
C(19) C(20) C(25) C(24) 177.9(8)
C(21) C(20) C(25) N(5) -176.9(8)
C(21) C(20) C(25) C(24) -0.8(14)
C(25) C(20) C(21) C(22) 0.3(10)
C(20) C(21) C(22) C(23) 1.4(14)
C(21) C(22) C(23) C(24) -2.7(13)
C(22) C(23) C(24) C(25) 2.2(13)
C(23) C(24) C(25) N(5) 174.6(9)
C(23) C(24) C(25) C(20) -0.5(12)
C(7) C(26) C(27) C(28) -174.3(8)
C(7) C(26) C(31) C(30) 179.3(8)
C(27) C(26) C(31) C(30) 2.8(12)
C(31) C(26) C(27) C(28) 2.2(12)
C(26) C(27) C(28) C(29) -3.9(12)
C(27) C(28) C(29) N(6) -177.5(7)
C(27) C(28) C(29) C(30) 0.7(12)
N(6) C(29) C(30) C(31) -177.7(8)
C(28) C(29) C(30) C(31) 4.1(13)
C(29) C(30) C(31) C(26) -6.0(13)
N(6) C(32) C(33) C(34) -179.1(8)
N(6) C(32) C(37) C(36) 178.1(8)
N(6) C(32) C(37) C(38) -3.1(10)
C(33) C(32) C(37) C(36) -4.3(13)
C(33) C(32) C(37) C(38) 174.5(8)
C(37) C(32) C(33) C(34) 4.0(12)
C(32) C(33) C(34) C(35) -0.9(12)
C(33) C(34) C(35) C(36) -1.9(14)
C(34) C(35) C(36) C(37) 1.5(14)
C(35) C(36) C(37) C(32) 1.4(14)
C(35) C(36) C(37) C(38) -177.0(10)
C(32) C(37) C(38) C(39) -176.2(9)
C(32) C(37) C(38) C(43) 4.6(10)
C(36) C(37) C(38) C(39) 2.3(18)
C(36) C(37) C(38) C(43) -176.8(10)
C(37) C(38) C(39) C(40) -175.4(9)
C(37) C(38) C(43) N(6) -4.4(10)
C(37) C(38) C(43) C(42) 174.2(8)
C(39) C(38) C(43) N(6) 176.4(7)
C(39) C(38) C(43) C(42) -5.0(13)
C(43) C(38) C(39) C(40) 3.7(13)
C(38) C(39) C(40) C(41) -0.4(11)
C(39) C(40) C(41) C(42) -1.6(13)
C(40) C(41) C(42) C(43) 0.2(9)
C(41) C(42) C(43) N(6) -178.9(9)
C(41) C(42) C(43) C(38) 3.0(13)

loop_
_cod_related_entry_id
_cod_related_entry_database
_cod_related_entry_code
1 ChemSpider 24539763
